data_7037316
loop_
_publ_author_name
'Dauer, David-R'
'Fl\"ugge, Melchior'
'Herbst-Irmer, Regine'
'Stalke, Dietmar'

_publ_section_title
;
 Bis-(benzothiazol-2-yl)-amines and their metal amides: a structural
 comparison in the solid state.
;
_journal_issue 14
_journal_name_full 'Dalton transactions (Cambridge, England : 2003)'
_journal_page_first 6136
_journal_page_last 6148
_journal_paper_doi 10.1039/c5dt03911h
_journal_volume 45
_journal_year 2016
_chemical_formula_moiety 'C19.50 H17 N3 O2 S2'
_chemical_formula_sum 'C19.5 H17 N3 O2 S2'
_chemical_formula_weight 389.48
_chemical_name_common 'OMebth2NH, (4-OMe-NCSC4H3)2NH'
_chemical_name_systematic bis-(4-methoxybenzothiazol-2-yl)-amine
_space_group_crystal_system monoclinic
_space_group_IT_number 15
_space_group_name_Hall '-C 2yc'
_space_group_name_H-M_alt 'C 1 2/c 1'
_symmetry_space_group_name_Hall '-C 2yc'
_symmetry_space_group_name_H-M 'C 1 2/c 1'
_atom_sites_solution_hydrogens mixed
_audit_creation_method SHELXL-2013
_audit_update_record
;
2015-07-06 deposited with the CCDC.
2015-11-19 downloaded from the CCDC.
;
_cell_angle_alpha 90
_cell_angle_beta 112.93(3)
_cell_angle_gamma 90
_cell_formula_units_Z 16
_cell_length_a 28.107(4)
_cell_length_b 12.581(2)
_cell_length_c 21.980(3)
_cell_measurement_reflns_used 9979
_cell_measurement_temperature 100(2)
_cell_measurement_theta_max 25.60
_cell_measurement_theta_min 2.21
_cell_volume 7158(2)
_computing_cell_refinement 'SAINT V8.30C'
_computing_data_collection 'APEX2 v2012.2'
_computing_data_reduction 'SAINT V8.30C'
_computing_molecular_graphics 'XP Version 5.1'
_computing_structure_refinement 'SHELXL-2014 (Sheldrick, 2014)'
_diffrn_ambient_temperature 100(2)
_diffrn_measured_fraction_theta_full 1.000
_diffrn_measured_fraction_theta_max 0.997
_diffrn_measurement_device_type 'Smart APEX II Ultra'
_diffrn_measurement_method 'omega and phi scans'
_diffrn_radiation_type MoK\a
_diffrn_radiation_wavelength 0.71073
_diffrn_reflns_av_R_equivalents 0.0592
_diffrn_reflns_av_unetI/netI 0.0374
_diffrn_reflns_Laue_measured_fraction_full 1.000
_diffrn_reflns_Laue_measured_fraction_max 0.997
_diffrn_reflns_limit_h_max 36
_diffrn_reflns_limit_h_min -36
_diffrn_reflns_limit_k_max 16
_diffrn_reflns_limit_k_min -16
_diffrn_reflns_limit_l_max 28
_diffrn_reflns_limit_l_min -28
_diffrn_reflns_number 58842
_diffrn_reflns_point_group_measured_fraction_full 1.000
_diffrn_reflns_point_group_measured_fraction_max 0.997
_diffrn_reflns_theta_full 25.242
_diffrn_reflns_theta_max 27.364
_diffrn_reflns_theta_min 1.573
_diffrn_source 'rotating anode'
_exptl_absorpt_coefficient_mu 0.318
_exptl_absorpt_correction_T_max 0.7455
_exptl_absorpt_correction_T_min 0.6712
_exptl_absorpt_correction_type multi-scan
_exptl_absorpt_process_details SADABS-2014/3
_exptl_crystal_colour yellow
_exptl_crystal_density_diffrn 1.446
_exptl_crystal_description block
_exptl_crystal_F_000 3248
_exptl_crystal_preparation Luminescent
_exptl_crystal_recrystallization_method 'Re-crystallisation from solvent: toluene'
_exptl_crystal_size_max 0.15
_exptl_crystal_size_mid 0.10
_exptl_crystal_size_min 0.10
_refine_diff_density_max 0.428
_refine_diff_density_min -0.397
_refine_diff_density_rms 0.058
_refine_ls_extinction_method none
_refine_ls_goodness_of_fit_ref 1.039
_refine_ls_hydrogen_treatment mixed
_refine_ls_matrix_type full
_refine_ls_number_parameters 511
_refine_ls_number_reflns 8090
_refine_ls_number_restraints 30
_refine_ls_restrained_S_all 1.038
_refine_ls_R_factor_all 0.0589
_refine_ls_R_factor_gt 0.0400
_refine_ls_shift/su_max 0.001
_refine_ls_shift/su_mean 0.000
_refine_ls_structure_factor_coef Fsqd
_refine_ls_weighting_details 'w=1/[\s^2^(Fo^2^)+(0.0432P)^2^+8.3423P] where P=(Fo^2^+2Fc^2^)/3'
_refine_ls_weighting_scheme calc
_refine_ls_wR_factor_gt 0.0921
_refine_ls_wR_factor_ref 0.1027
_reflns_Friedel_coverage 0.000
_reflns_number_gt 6319
_reflns_number_total 8090
_reflns_threshold_expression 'I > 2\s(I)'
_cod_data_source_file c5dt03911h2.cif
_cod_data_source_block compound4
_cod_depositor_comments 'Adding full bibliography for 7037314--7037320.cif.'
_cod_original_formula_sum 'C19.50 H17 N3 O2 S2'
_cod_database_code 7037316
_shelx_space_group_comment
;
The symmetry employed for this shelxl refinement is uniquely defined
by the following loop, which should always be used as a source of
symmetry information in preference to the above space-group names.
They are only intended as comments.
;
_shelxl_version_number 2013-4

loop_
_space_group_symop_operation_xyz
'x, y, z'
'-x, y, -z+1/2'
'x+1/2, y+1/2, z'
'-x+1/2, y+1/2, -z+1/2'
'-x, -y, -z'
'x, -y, z-1/2'
'-x+1/2, -y+1/2, -z'
'x+1/2, -y+1/2, z-1/2'

loop_
_atom_site_label
_atom_site_type_symbol
_atom_site_fract_x
_atom_site_fract_y
_atom_site_fract_z
_atom_site_U_iso_or_equiv
_atom_site_adp_type
_atom_site_occupancy
_atom_site_site_symmetry_order
_atom_site_calc_flag
_atom_site_refinement_flags_posn
_atom_site_refinement_flags_adp
_atom_site_refinement_flags_occupancy
_atom_site_disorder_assembly
_atom_site_disorder_group
N1' N 0.41167(6) 0.35329(13) 0.19294(8) 0.0228(3) Uani 1 1 d D . . . .
H1 H 0.4255(8) 0.2928(16) 0.2013(11) 0.032(6) Uiso 1 1 d D . . . .
C8 C 0.37441(7) 0.36995(15) 0.13181(9) 0.0231(4) Uani 1 1 d . . . . .
S2 S 0.35401(2) 0.26094(4) 0.07859(3) 0.03000(13) Uani 1 1 d . . . . .
C9 C 0.31094(8) 0.34524(17) 0.02040(10) 0.0292(4) Uani 1 1 d . . . . .
C10 C 0.27718(9) 0.3189(2) -0.04280(11) 0.0372(5) Uani 1 1 d . . . . .
H10 H 0.2754 0.2485 -0.0592 0.045 Uiso 1 1 calc R U . . .
C11 C 0.24630(9) 0.3986(2) -0.08109(11) 0.0395(6) Uani 1 1 d . . . . .
H11 H 0.2224 0.3828 -0.1246 0.047 Uiso 1 1 calc R U . . .
C12 C 0.24953(8) 0.5010(2) -0.05719(11) 0.0349(5) Uani 1 1 d . . . . .
H12 H 0.2277 0.5543 -0.0847 0.042 Uiso 1 1 calc R U . . .
C13 C 0.28356(8) 0.52798(17) 0.00546(10) 0.0285(5) Uani 1 1 d . . . . .
C14 C 0.31543(7) 0.44839(16) 0.04608(10) 0.0247(4) Uani 1 1 d . . . . .
N2 N 0.35239(6) 0.46059(13) 0.11006(8) 0.0236(3) Uani 1 1 d . . . . .
O2 O 0.28554(6) 0.63269(12) 0.02219(8) 0.0354(4) Uani 1 1 d . . . . .
C16 C 0.29129(10) 0.65956(19) 0.08745(12) 0.0430(6) Uani 1 1 d . . . . .
H16A H 0.2819 0.7343 0.0888 0.064 Uiso 1 1 calc R U . . .
H16B H 0.3273 0.6485 0.1177 0.064 Uiso 1 1 calc R U . . .
H16C H 0.2686 0.6144 0.1008 0.064 Uiso 1 1 calc R U . . .
C1 C 0.43278(7) 0.42900(14) 0.24034(9) 0.0199(4) Uani 1 1 d . . . . .
S1 S 0.41829(2) 0.56456(4) 0.22511(2) 0.02226(11) Uani 1 1 d . . . . .
C2 C 0.46253(7) 0.59060(15) 0.30485(10) 0.0229(4) Uani 1 1 d . . . . .
C3 C 0.47770(8) 0.68840(16) 0.33624(10) 0.0280(4) Uani 1 1 d . . . . .
H3 H 0.4631 0.7531 0.3147 0.034 Uiso 1 1 calc R U . . .
C4 C 0.51454(8) 0.68747(16) 0.39952(11) 0.0308(5) Uani 1 1 d . . . . .
H4 H 0.5260 0.7531 0.4218 0.037 Uiso 1 1 calc R U . . .
C5 C 0.53563(8) 0.59312(16) 0.43206(10) 0.0268(4) Uani 1 1 d . . . . .
H5 H 0.5607 0.5954 0.4761 0.032 Uiso 1 1 calc R U . . .
C6 C 0.52044(7) 0.49646(15) 0.40097(10) 0.0227(4) Uani 1 1 d . . . . .
C7 C 0.48353(7) 0.49493(14) 0.33602(9) 0.0206(4) Uani 1 1 d . . . . .
N1 N 0.46615(6) 0.40379(12) 0.29855(8) 0.0210(3) Uani 1 1 d . . . . .
O1 O 0.53868(5) 0.39950(11) 0.42738(7) 0.0271(3) Uani 1 1 d . . . . .
C15 C 0.57282(9) 0.39774(19) 0.49539(10) 0.0347(5) Uani 1 1 d . . . . .
H15A H 0.5842 0.3246 0.5086 0.052 Uiso 1 1 calc R U . . .
H15B H 0.5548 0.4248 0.5224 0.052 Uiso 1 1 calc R U . . .
H15C H 0.6029 0.4426 0.5019 0.052 Uiso 1 1 calc R U . . .
N1'A N 0.49057(6) 0.18950(13) 0.35719(8) 0.0221(3) Uani 1 1 d D . . . .
H1A H 0.4910(9) 0.2512(16) 0.3424(11) 0.035(6) Uiso 1 1 d D . . . .
C8A C 0.45799(7) 0.17148(15) 0.38874(9) 0.0227(4) Uani 1 1 d . . . . .
S2A S 0.42719(2) 0.28085(4) 0.40676(3) 0.02882(13) Uani 1 1 d . . . . .
C9A C 0.39766(8) 0.19341(17) 0.44263(10) 0.0263(4) Uani 1 1 d . . . . .
C10A C 0.36335(8) 0.21901(19) 0.47206(10) 0.0320(5) Uani 1 1 d . . . . .
H10A H 0.3531 0.2903 0.4744 0.038 Uiso 1 1 calc R U . . .
C11A C 0.34491(8) 0.1361(2) 0.49763(10) 0.0352(5) Uani 1 1 d . . . . .
H11A H 0.3220 0.1508 0.5189 0.042 Uiso 1 1 calc R U . . .
C12A C 0.35900(9) 0.0325(2) 0.49308(11) 0.0366(5) Uani 1 1 d . . . . .
H12A H 0.3452 -0.0226 0.5109 0.044 Uiso 1 1 calc R U . . .
C13A C 0.39283(9) 0.00636(18) 0.46312(11) 0.0331(5) Uani 1 1 d D U . . .
C14A C 0.41356(8) 0.08939(17) 0.43793(9) 0.0257(4) Uani 1 1 d . . . . .
N2A N 0.44828(6) 0.07961(13) 0.40683(8) 0.0249(4) Uani 1 1 d . . . . .
O2A O 0.4082(8) -0.0974(10) 0.4710(13) 0.045(4) Uani 0.45(5) 1 d D U P A 1
C16A C 0.4413(10) -0.1293(14) 0.4408(17) 0.057(4) Uani 0.45(5) 1 d D U P A 1
H16D H 0.4448 -0.2068 0.4432 0.086 Uiso 0.45(5) 1 calc R U P A 1
H16E H 0.4753 -0.0965 0.4636 0.086 Uiso 0.45(5) 1 calc R U P A 1
H16F H 0.4270 -0.1069 0.3944 0.086 Uiso 0.45(5) 1 calc R U P A 1
O2A' O 0.3984(7) -0.0999(8) 0.4544(9) 0.040(2) Uani 0.55(5) 1 d D . P A 2
C16' C 0.4234(9) -0.1398(10) 0.4147(11) 0.051(3) Uani 0.55(5) 1 d . . P A 2
H16G H 0.4166 -0.2161 0.4076 0.076 Uiso 0.55(5) 1 calc R U P A 2
H16H H 0.4607 -0.1278 0.4368 0.076 Uiso 0.55(5) 1 calc R U P A 2
H16I H 0.4103 -0.1030 0.3720 0.076 Uiso 0.55(5) 1 calc R U P A 2
C1A C 0.51995(7) 0.11414(14) 0.34353(9) 0.0186(4) Uani 1 1 d . . . . .
S1A S 0.51621(2) -0.02069(4) 0.36013(2) 0.02044(11) Uani 1 1 d . . . . .
C2A C 0.56235(7) -0.04542(15) 0.32725(9) 0.0201(4) Uani 1 1 d . . . . .
C3A C 0.58396(8) -0.14223(16) 0.32059(10) 0.0273(4) Uani 1 1 d . . . . .
H3A H 0.5742 -0.2070 0.3348 0.033 Uiso 1 1 calc R U . . .
C4A C 0.61994(8) -0.14010(16) 0.29262(10) 0.0295(5) Uani 1 1 d . . . . .
H4A H 0.6350 -0.2051 0.2871 0.035 Uiso 1 1 calc R U . . .
C5A C 0.63524(8) -0.04557(16) 0.27203(10) 0.0253(4) Uani 1 1 d . . . . .
H5A H 0.6603 -0.0471 0.2530 0.030 Uiso 1 1 calc R U . . .
C6A C 0.61396(7) 0.04969(15) 0.27935(9) 0.0203(4) Uani 1 1 d . . . . .
C7A C 0.57671(7) 0.04995(14) 0.30699(9) 0.0177(4) Uani 1 1 d . . . . .
N1A N 0.55224(6) 0.14033(12) 0.31654(7) 0.0189(3) Uani 1 1 d . . . . .
O1A O 0.62619(5) 0.14684(10) 0.26252(7) 0.0256(3) Uani 1 1 d . . . . .
C15A C 0.66436(8) 0.15023(18) 0.23459(10) 0.0307(5) Uani 1 1 d . . . . .
H15D H 0.6521 0.1100 0.1931 0.046 Uiso 1 1 calc R U . . .
H15E H 0.6966 0.1188 0.2656 0.046 Uiso 1 1 calc R U . . .
H15F H 0.6706 0.2242 0.2259 0.046 Uiso 1 1 calc R U . . .
C1T C 0.29381(10) 0.4396(2) 0.29001(12) 0.0434(6) Uani 1 1 d D . . . .
C2T C 0.27910(12) 0.4613(2) 0.22382(13) 0.0555(7) Uani 1 1 d D . . . .
H2T H 0.2954 0.5177 0.2106 0.067 Uiso 1 1 calc R U . . .
C3T C 0.24148(13) 0.4031(2) 0.17670(14) 0.0629(8) Uani 1 1 d D . . . .
H3T H 0.2317 0.4201 0.1313 0.076 Uiso 1 1 calc R U . . .
C4T C 0.21772(11) 0.3201(2) 0.19454(14) 0.0546(7) Uani 1 1 d D . . . .
H4T H 0.1914 0.2801 0.1618 0.066 Uiso 1 1 calc R U . . .
C5T C 0.23237(10) 0.2957(2) 0.26010(14) 0.0494(7) Uani 1 1 d D . . . .
H5T H 0.2167 0.2376 0.2729 0.059 Uiso 1 1 calc R U . . .
C6T C 0.26975(10) 0.3550(2) 0.30740(13) 0.0463(7) Uani 1 1 d D . . . .
H6T H 0.2793 0.3380 0.3527 0.056 Uiso 1 1 calc R U . . .
C7T C 0.33476(11) 0.5047(2) 0.34111(14) 0.0560(7) Uani 1 1 d D . . . .
H7TA H 0.3671 0.4993 0.3342 0.084 Uiso 1 1 calc R U . . .
H7TB H 0.3402 0.4780 0.3852 0.084 Uiso 1 1 calc R U . . .
H7TC H 0.3238 0.5791 0.3373 0.084 Uiso 1 1 calc R U . . .

loop_
_atom_site_aniso_label
_atom_site_aniso_U_11
_atom_site_aniso_U_22
_atom_site_aniso_U_33
_atom_site_aniso_U_23
_atom_site_aniso_U_13
_atom_site_aniso_U_12
N1' 0.0268(9) 0.0144(8) 0.0251(9) -0.0009(7) 0.0079(7) 0.0038(7)
C8 0.0247(10) 0.0201(10) 0.0265(10) -0.0027(8) 0.0124(8) 0.0000(8)
S2 0.0338(3) 0.0224(3) 0.0289(3) -0.0052(2) 0.0069(2) -0.0001(2)
C9 0.0282(11) 0.0324(12) 0.0268(11) 0.0010(9) 0.0104(9) 0.0012(9)
C10 0.0388(13) 0.0426(14) 0.0283(11) -0.0058(10) 0.0110(10) -0.0063(11)
C11 0.0340(13) 0.0574(16) 0.0244(11) 0.0020(11) 0.0085(10) -0.0034(11)
C12 0.0267(11) 0.0497(15) 0.0292(11) 0.0118(10) 0.0118(9) 0.0058(10)
C13 0.0260(10) 0.0323(12) 0.0331(11) 0.0085(9) 0.0179(9) 0.0036(9)
C14 0.0225(10) 0.0285(11) 0.0251(10) 0.0028(8) 0.0114(8) -0.0004(8)
N2 0.0230(8) 0.0220(9) 0.0275(9) 0.0017(7) 0.0116(7) 0.0023(7)
O2 0.0379(9) 0.0308(8) 0.0427(9) 0.0124(7) 0.0214(7) 0.0092(7)
C16 0.0499(15) 0.0298(13) 0.0412(14) 0.0026(10) 0.0091(12) 0.0097(11)
C1 0.0211(9) 0.0148(9) 0.0254(10) 0.0001(7) 0.0108(8) 0.0009(7)
S1 0.0243(2) 0.0143(2) 0.0270(3) 0.00037(18) 0.0087(2) 0.00219(18)
C2 0.0225(10) 0.0184(10) 0.0293(10) -0.0005(8) 0.0120(8) -0.0009(8)
C3 0.0314(11) 0.0161(10) 0.0340(11) -0.0013(8) 0.0100(9) 0.0006(8)
C4 0.0338(11) 0.0201(11) 0.0374(12) -0.0070(9) 0.0127(10) -0.0041(9)
C5 0.0272(10) 0.0264(11) 0.0270(10) -0.0039(8) 0.0106(9) -0.0043(8)
C6 0.0219(10) 0.0219(10) 0.0270(10) 0.0023(8) 0.0125(8) 0.0016(8)
C7 0.0219(9) 0.0169(9) 0.0267(10) -0.0016(7) 0.0133(8) -0.0013(7)
N1 0.0231(8) 0.0162(8) 0.0258(8) -0.0006(6) 0.0117(7) 0.0004(6)
O1 0.0307(8) 0.0223(7) 0.0264(7) 0.0043(6) 0.0090(6) 0.0020(6)
C15 0.0396(13) 0.0391(13) 0.0236(11) 0.0056(9) 0.0105(10) 0.0058(10)
N1'A 0.0278(9) 0.0137(8) 0.0309(9) 0.0028(7) 0.0180(8) 0.0024(7)
C8A 0.0239(10) 0.0208(10) 0.0258(10) -0.0004(8) 0.0125(8) 0.0017(8)
S2A 0.0328(3) 0.0229(3) 0.0394(3) -0.0044(2) 0.0234(2) 0.0009(2)
C9A 0.0244(10) 0.0322(11) 0.0253(10) -0.0028(8) 0.0129(9) -0.0020(8)
C10A 0.0287(11) 0.0386(13) 0.0331(11) -0.0072(9) 0.0170(10) -0.0016(9)
C11A 0.0263(11) 0.0552(15) 0.0293(11) -0.0057(10) 0.0164(10) -0.0030(10)
C12A 0.0334(12) 0.0481(14) 0.0357(12) 0.0064(11) 0.0216(10) -0.0041(10)
C13A 0.0367(12) 0.0332(12) 0.0347(12) 0.0073(9) 0.0198(10) 0.0021(9)
C14A 0.0252(10) 0.0318(11) 0.0234(10) 0.0018(8) 0.0132(8) 0.0003(8)
N2A 0.0275(9) 0.0241(9) 0.0278(9) 0.0048(7) 0.0158(8) 0.0031(7)
O2A 0.061(6) 0.035(3) 0.054(9) 0.017(3) 0.039(6) 0.007(3)
C16A 0.081(9) 0.028(5) 0.091(12) 0.015(6) 0.063(9) 0.004(5)
O2A' 0.059(5) 0.033(3) 0.043(6) 0.014(2) 0.037(5) 0.004(2)
C16' 0.087(9) 0.021(3) 0.071(7) 0.007(4) 0.059(7) 0.002(4)
C1A 0.0204(9) 0.0169(9) 0.0181(9) 0.0003(7) 0.0072(7) 0.0003(7)
S1A 0.0234(2) 0.0147(2) 0.0269(2) 0.00282(18) 0.0138(2) 0.00077(18)
C2A 0.0193(9) 0.0200(10) 0.0206(9) -0.0001(7) 0.0073(8) -0.0007(7)
C3A 0.0305(11) 0.0171(10) 0.0374(12) 0.0001(8) 0.0166(9) 0.0016(8)
C4A 0.0309(11) 0.0203(10) 0.0400(12) -0.0035(9) 0.0168(10) 0.0051(8)
C5A 0.0228(10) 0.0266(11) 0.0289(10) -0.0024(8) 0.0129(9) 0.0024(8)
C6A 0.0188(9) 0.0212(10) 0.0204(9) -0.0005(7) 0.0073(8) -0.0010(7)
C7A 0.0166(9) 0.0174(9) 0.0169(9) -0.0006(7) 0.0039(7) 0.0004(7)
N1A 0.0209(8) 0.0151(8) 0.0224(8) 0.0007(6) 0.0100(7) 0.0009(6)
O1A 0.0268(7) 0.0229(7) 0.0346(8) 0.0033(6) 0.0201(6) -0.0018(6)
C15A 0.0265(11) 0.0382(13) 0.0329(11) 0.0066(9) 0.0174(9) -0.0019(9)
C1T 0.0488(15) 0.0415(14) 0.0455(14) -0.0005(11) 0.0243(12) 0.0211(12)
C2T 0.084(2) 0.0379(15) 0.0483(16) -0.0010(12) 0.0296(16) 0.0024(14)
C3T 0.097(2) 0.0472(17) 0.0425(16) -0.0013(13) 0.0252(17) 0.0057(17)
C4T 0.0565(17) 0.0476(17) 0.0614(18) -0.0144(14) 0.0247(15) 0.0097(13)
C5T 0.0492(15) 0.0455(15) 0.0703(19) 0.0011(14) 0.0416(15) 0.0151(12)
C6T 0.0499(15) 0.0529(16) 0.0485(15) 0.0087(13) 0.0325(13) 0.0247(13)
C7T 0.0558(17) 0.0563(18) 0.0525(17) -0.0069(14) 0.0173(14) 0.0180(14)

loop_
_atom_type_symbol
_atom_type_description
_atom_type_scat_dispersion_real
_atom_type_scat_dispersion_imag
_atom_type_scat_source
C C 0.0033 0.0016 'International Tables Vol C Tables 4.2.6.8 and 6.1.1.4'
H H 0.0000 0.0000 'International Tables Vol C Tables 4.2.6.8 and 6.1.1.4'
N N 0.0061 0.0033 'International Tables Vol C Tables 4.2.6.8 and 6.1.1.4'
O O 0.0106 0.0060 'International Tables Vol C Tables 4.2.6.8 and 6.1.1.4'
S S 0.1246 0.1234 'International Tables Vol C Tables 4.2.6.8 and 6.1.1.4'

loop_
_geom_angle_atom_site_label_1
_geom_angle_atom_site_label_2
_geom_angle_atom_site_label_3
_geom_angle
H1 N1' C8 117.8(16)
H1 N1' C1 116.0(16)
C8 N1' C1 125.80(17)
N2 C8 N1' 124.96(18)
N2 C8 S2 117.28(15)
N1' C8 S2 117.76(14)
C9 S2 C8 88.08(10)
C10 C9 C14 123.0(2)
C10 C9 S2 127.00(18)
C14 C9 S2 109.96(15)
C11 C10 C9 117.5(2)
C10 C11 C12 120.9(2)
C13 C12 C11 121.8(2)
O2 C13 C12 116.54(19)
O2 C13 C14 124.59(19)
C12 C13 C14 118.8(2)
N2 C14 C9 115.04(17)
N2 C14 C13 127.02(19)
C9 C14 C13 117.93(19)
C8 N2 C14 109.65(17)
C13 O2 C16 118.63(16)
N1 C1 N1' 120.97(17)
N1 C1 S1 116.78(14)
N1' C1 S1 122.21(14)
C2 S1 C1 88.23(9)
C3 C2 C7 121.91(19)
C3 C2 S1 128.73(16)
C7 C2 S1 109.35(14)
C4 C3 C2 117.29(19)
C3 C4 C5 121.96(19)
C6 C5 C4 120.62(19)
O1 C6 C5 125.88(18)
O1 C6 C7 115.36(17)
C5 C6 C7 118.74(18)
N1 C7 C2 115.98(17)
N1 C7 C6 124.56(17)
C2 C7 C6 119.46(17)
C1 N1 C7 109.64(16)
C6 O1 C15 116.61(16)
H1A N1'A C1A 117.0(16)
H1A N1'A C8A 117.5(16)
C1A N1'A C8A 125.37(16)
N2A C8A N1'A 124.84(17)
N2A C8A S2A 116.95(14)
N1'A C8A S2A 118.20(14)
C9A S2A C8A 88.33(9)
C10A C9A C14A 123.34(19)
C10A C9A S2A 127.09(17)
C14A C9A S2A 109.57(14)
C11A C10A C9A 116.9(2)
C12A C11A C10A 121.48(19)
C11A C12A C13A 121.8(2)
O2A C13A C12A 114.0(6)
O2A' C13A C12A 115.8(5)
O2A C13A C14A 126.8(6)
O2A' C13A C14A 125.5(5)
C12A C13A C14A 118.3(2)
N2A C14A C9A 114.98(17)
N2A C14A C13A 126.92(19)
C9A C14A C13A 118.09(17)
C8A N2A C14A 110.17(16)
C13A O2A C16A 116.8(12)
C13A O2A' C16' 123.1(10)
N1A C1A N1'A 120.78(16)
N1A C1A S1A 116.70(13)
N1'A C1A S1A 122.52(13)
C2A S1A C1A 88.37(8)
C7A C2A C3A 121.79(17)
C7A C2A S1A 109.52(13)
C3A C2A S1A 128.69(15)
C4A C3A C2A 117.18(18)
C3A C4A C5A 122.30(18)
C6A C5A C4A 120.01(17)
O1A C6A C5A 125.70(16)
O1A C6A C7A 115.28(16)
C5A C6A C7A 119.02(17)
N1A C7A C2A 115.81(15)
N1A C7A C6A 124.50(16)
C2A C7A C6A 119.69(16)
C1A N1A C7A 109.60(15)
C6A O1A C15A 117.09(15)
C2T C1T C6T 117.6(3)
C2T C1T C7T 120.7(3)
C6T C1T C7T 121.7(2)
C3T C2T C1T 121.3(3)
C2T C3T C4T 120.5(3)
C5T C4T C3T 119.3(3)
C4T C5T C6T 120.1(3)
C5T C6T C1T 121.2(2)

loop_
_geom_bond_atom_site_label_1
_geom_bond_atom_site_label_2
_geom_bond_distance
N1' H1 0.842(19)
N1' C8 1.360(3)
N1' C1 1.365(2)
C8 N2 1.297(2)
C8 S2 1.748(2)
S2 C9 1.738(2)
C9 C10 1.383(3)
C9 C14 1.401(3)
C10 C11 1.377(3)
C11 C12 1.381(3)
C12 C13 1.378(3)
C13 O2 1.363(3)
C13 C14 1.407(3)
C14 N2 1.394(3)
O2 C16 1.420(3)
C1 N1 1.297(2)
C1 S1 1.7551(19)
S1 C2 1.740(2)
C2 C3 1.394(3)
C2 C7 1.397(3)
C3 C4 1.373(3)
C4 C5 1.393(3)
C5 C6 1.379(3)
C6 O1 1.362(2)
C6 C7 1.400(3)
C7 N1 1.385(2)
O1 C15 1.428(2)
N1'A H1A 0.844(19)
N1'A C1A 1.365(2)
N1'A C8A 1.366(2)
C8A N2A 1.286(2)
C8A S2A 1.7512(19)
S2A C9A 1.741(2)
C9A C10A 1.392(3)
C9A C14A 1.400(3)
C10A C11A 1.378(3)
C11A C12A 1.377(3)
C12A C13A 1.391(3)
C13A O2A 1.365(11)
C13A O2A' 1.369(9)
C13A C14A 1.410(3)
C14A N2A 1.398(2)
O2A C16A 1.395(16)
O2A' C16' 1.408(12)
C1A N1A 1.305(2)
C1A S1A 1.7468(19)
S1A C2A 1.7411(18)
C2A C7A 1.393(2)
C2A C3A 1.394(3)
C3A C4A 1.374(3)
C4A C5A 1.398(3)
C5A C6A 1.377(3)
C6A O1A 1.359(2)
C6A C7A 1.400(2)
C7A N1A 1.387(2)
O1A C15A 1.429(2)
C1T C2T 1.376(3)
C1T C6T 1.392(4)
C1T C7T 1.499(4)
C2T C3T 1.369(4)
C3T C4T 1.377(4)
C4T C5T 1.370(4)
C5T C6T 1.375(4)

loop_
_geom_hbond_atom_site_label_D
_geom_hbond_atom_site_label_H
_geom_hbond_atom_site_label_A
_geom_hbond_distance_DH
_geom_hbond_distance_HA
_geom_hbond_distance_DA
_geom_hbond_angle_DHA
_geom_hbond_site_symmetry_A
N1' H1 N1A 0.842(19) 2.10(2) 2.901(2) 159(2) 2_655
N1' H1 O1A 0.842(19) 2.65(2) 3.106(2) 115.7(18) 2_655
N1'A H1A N1 0.844(19) 2.14(2) 2.951(2) 162(2) .
N1'A H1A O1 0.844(19) 2.61(2) 3.092(2) 117.5(19) .

loop_
_geom_torsion_atom_site_label_1
_geom_torsion_atom_site_label_2
_geom_torsion_atom_site_label_3
_geom_torsion_atom_site_label_4
_geom_torsion
H1 N1' C8 N2 -174.7(17)
C1 N1' C8 N2 -1.9(3)
H1 N1' C8 S2 6.0(18)
C1 N1' C8 S2 178.87(14)
N2 C8 S2 C9 -0.13(16)
N1' C8 S2 C9 179.20(16)
C8 S2 C9 C10 178.7(2)
C8 S2 C9 C14 -0.22(15)
C14 C9 C10 C11 -1.1(3)
S2 C9 C10 C11 -179.84(17)
C9 C10 C11 C12 0.7(3)
C10 C11 C12 C13 0.1(3)
C11 C12 C13 O2 176.14(18)
C11 C12 C13 C14 -0.6(3)
C10 C9 C14 N2 -178.43(18)
S2 C9 C14 N2 0.5(2)
C10 C9 C14 C13 0.6(3)
S2 C9 C14 C13 179.60(14)
O2 C13 C14 N2 2.7(3)
C12 C13 C14 N2 179.14(18)
O2 C13 C14 C9 -176.23(17)
C12 C13 C14 C9 0.2(3)
N1' C8 N2 C14 -178.84(17)
S2 C8 N2 C14 0.4(2)
C9 C14 N2 C8 -0.6(2)
C13 C14 N2 C8 -179.59(18)
C12 C13 O2 C16 141.6(2)
C14 C13 O2 C16 -42.0(3)
H1 N1' C1 N1 -10.9(18)
C8 N1' C1 N1 176.12(17)
H1 N1' C1 S1 166.7(17)
C8 N1' C1 S1 -6.3(3)
N1 C1 S1 C2 1.06(15)
N1' C1 S1 C2 -176.61(16)
C1 S1 C2 C3 177.90(19)
C1 S1 C2 C7 -0.96(14)
C7 C2 C3 C4 0.2(3)
S1 C2 C3 C4 -178.53(15)
C2 C3 C4 C5 -1.1(3)
C3 C4 C5 C6 0.9(3)
C4 C5 C6 O1 179.21(18)
C4 C5 C6 C7 0.2(3)
C3 C2 C7 N1 -178.16(17)
S1 C2 C7 N1 0.8(2)
C3 C2 C7 C6 0.8(3)
S1 C2 C7 C6 179.76(13)
O1 C6 C7 N1 -1.2(3)
C5 C6 C7 N1 177.90(17)
O1 C6 C7 C2 179.88(16)
C5 C6 C7 C2 -1.0(3)
N1' C1 N1 C7 176.91(16)
S1 C1 N1 C7 -0.79(19)
C2 C7 N1 C1 0.0(2)
C6 C7 N1 C1 -178.93(16)
C5 C6 O1 C15 6.4(3)
C7 C6 O1 C15 -174.53(16)
H1A N1'A C8A N2A 171.2(18)
C1A N1'A C8A N2A -4.0(3)
H1A N1'A C8A S2A -9.3(18)
C1A N1'A C8A S2A 175.51(15)
N2A C8A S2A C9A -0.13(17)
N1'A C8A S2A C9A -179.71(17)
C8A S2A C9A C10A 180.0(2)
C8A S2A C9A C14A 0.01(16)
C14A C9A C10A C11A 0.2(3)
S2A C9A C10A C11A -179.71(16)
C9A C10A C11A C12A -1.3(3)
C10A C11A C12A C13A 0.6(4)
C11A C12A C13A O2A 171.3(13)
C11A C12A C13A O2A' -172.0(10)
C11A C12A C13A C14A 1.0(3)
C10A C9A C14A N2A -179.85(19)
S2A C9A C14A N2A 0.1(2)
C10A C9A C14A C13A 1.4(3)
S2A C9A C14A C13A -178.67(16)
O2A C13A C14A N2A 10.5(15)
O2A' C13A C14A N2A -8.3(11)
C12A C13A C14A N2A 179.4(2)
O2A C13A C14A C9A -170.9(15)
O2A' C13A C14A C9A 170.3(11)
C12A C13A C14A C9A -2.0(3)
N1'A C8A N2A C14A 179.76(18)
S2A C8A N2A C14A 0.2(2)
C9A C14A N2A C8A -0.2(3)
C13A C14A N2A C8A 178.4(2)
O2A' C13A O2A C16A 79(4)
C12A C13A O2A C16A 178.6(12)
C14A C13A O2A C16A -12(2)
O2A C13A O2A' C16' -105(4)
C12A C13A O2A' C16' 168.1(11)
C14A C13A O2A' C16' -4.3(17)
H1A N1'A C1A N1A 8.8(18)
C8A N1'A C1A N1A -175.97(18)
H1A N1'A C1A S1A -170.6(18)
C8A N1'A C1A S1A 4.6(3)
N1A C1A S1A C2A -0.31(15)
N1'A C1A S1A C2A 179.10(16)
C1A S1A C2A C7A 0.29(14)
C1A S1A C2A C3A 179.95(19)
C7A C2A C3A C4A -0.5(3)
S1A C2A C3A C4A 179.90(16)
C2A C3A C4A C5A 0.7(3)
C3A C4A C5A C6A -0.2(3)
C4A C5A C6A O1A 178.73(18)
C4A C5A C6A C7A -0.6(3)
C3A C2A C7A N1A -179.93(17)
S1A C2A C7A N1A -0.2(2)
C3A C2A C7A C6A -0.3(3)
S1A C2A C7A C6A 179.43(14)
O1A C6A C7A N1A 1.1(3)
C5A C6A C7A N1A -179.57(17)
O1A C6A C7A C2A -178.58(16)
C5A C6A C7A C2A 0.8(3)
N1'A C1A N1A C7A -179.20(16)
S1A C1A N1A C7A 0.2(2)
C2A C7A N1A C1A 0.0(2)
C6A C7A N1A C1A -179.63(17)
C5A C6A O1A C15A 0.2(3)
C7A C6A O1A C15A 179.53(16)
C6T C1T C2T C3T 1.2(4)
C7T C1T C2T C3T -179.5(3)
C1T C2T C3T C4T -0.8(5)
C2T C3T C4T C5T -0.5(4)
C3T C4T C5T C6T 1.2(4)
C4T C5T C6T C1T -0.8(3)
C2T C1T C6T C5T -0.4(3)
C7T C1T C6T C5T -179.7(2)
